data_4074531
loop_
_publ_author_name
'Wei, Qiao-Hua'
'Yin, Gang-Qiang'
'Zhang, Li-Yi'
'Chen, Zhong-Ning'

_publ_section_title
;
 Rhombic Dodecahedral Ag8M6(M = Cu, Ag, Au) Cluster Complexes of
 Ferrocenylethynyl Prepared by Reaction of (AgC&#x22EE;CFc)nwith
 [M2(Ph2PNHPh2)2(MeCN)2]2+(M = Cu, Ag, Au)
;
_journal_issue 21
_journal_name_full Organometallics
_journal_page_first 4941
_journal_paper_doi 10.1021/om0607346
_journal_volume 25
_journal_year 2006
_chemical_formula_sum 'C36 H30 B F4 Fe N P2'
_chemical_formula_weight 681.21
_chemical_name_systematic
; 
 ? 
;
_space_group_IT_number 2
_symmetry_cell_setting triclinic
_symmetry_space_group_name_Hall '-P 1'
_symmetry_space_group_name_H-M 'P -1'
_atom_sites_solution_hydrogens geom
_atom_sites_solution_primary direct
_atom_sites_solution_secondary difmap
_audit_creation_method SHELXL-97
_cell_angle_alpha 96.3620(10)
_cell_angle_beta 107.81
_cell_angle_gamma 93.6390(10)
_cell_formula_units_Z 2
_cell_length_a 10.3467(3)
_cell_length_b 10.99560(10)
_cell_length_c 14.9663(4)
_cell_measurement_reflns_used 3552
_cell_measurement_temperature 293(2)
_cell_measurement_theta_max 25.04
_cell_measurement_theta_min 1.44
_cell_volume 1602.55(7)
_computing_cell_refinement 'Bruker SMART'
_computing_data_collection 'Bruker SMART'
_computing_data_reduction 'Bruker SHELXTL'
_computing_molecular_graphics 'Bruker SHELXTL'
_computing_publication_material 'Bruker SHELXTL'
_computing_structure_refinement 'SHELXL-97 (Sheldrick, 1997)'
_computing_structure_solution 'SHELXS-97 (Sheldrick, 1990)'
_diffrn_ambient_temperature 293(2)
_diffrn_measured_fraction_theta_full 0.984
_diffrn_measured_fraction_theta_max 0.984
_diffrn_measurement_device_type 'CCD area detector'
_diffrn_measurement_method 'phi and omega scans'
_diffrn_radiation_monochromator graphite
_diffrn_radiation_source 'fine-focus sealed tube'
_diffrn_radiation_type MoK\a
_diffrn_radiation_wavelength 0.71073
_diffrn_reflns_av_R_equivalents 0.0271
_diffrn_reflns_av_sigmaI/netI 0.0507
_diffrn_reflns_limit_h_max 12
_diffrn_reflns_limit_h_min -12
_diffrn_reflns_limit_k_max 12
_diffrn_reflns_limit_k_min -13
_diffrn_reflns_limit_l_max 17
_diffrn_reflns_limit_l_min -11
_diffrn_reflns_number 8299
_diffrn_reflns_theta_full 25.04
_diffrn_reflns_theta_max 25.04
_diffrn_reflns_theta_min 1.44
_exptl_absorpt_coefficient_mu 0.621
_exptl_absorpt_correction_T_max 1.0000
_exptl_absorpt_correction_T_min .6595
_exptl_absorpt_correction_type empirical
_exptl_absorpt_process_details 'SADABS (Sheldrick, 1996)'
_exptl_crystal_colour red
_exptl_crystal_density_diffrn 1.412
_exptl_crystal_density_method 'not measured'
_exptl_crystal_description cuboid
_exptl_crystal_F_000 700
_exptl_crystal_size_max .40
_exptl_crystal_size_mid .38
_exptl_crystal_size_min .32
_refine_diff_density_max 0.769
_refine_diff_density_min -0.653
_refine_diff_density_rms 0.081
_refine_ls_extinction_method none
_refine_ls_goodness_of_fit_ref 1.091
_refine_ls_hydrogen_treatment constr
_refine_ls_matrix_type full
_refine_ls_number_parameters 406
_refine_ls_number_reflns 5582
_refine_ls_number_restraints 0
_refine_ls_restrained_S_all 1.091
_refine_ls_R_factor_all 0.0986
_refine_ls_R_factor_gt 0.0637
_refine_ls_shift/su_max 0.001
_refine_ls_shift/su_mean 0.000
_refine_ls_structure_factor_coef Fsqd
_refine_ls_weighting_details 'calc w=1/[\s^2^(Fo^2^)+(0.0824P)^2^+2.2602P] where P=(Fo^2^+2Fc^2^)/3'
_refine_ls_weighting_scheme calc
_refine_ls_wR_factor_gt 0.1554
_refine_ls_wR_factor_ref 0.1855
_reflns_number_gt 3984
_reflns_number_total 5582
_reflns_threshold_expression >2sigma(I)
_cod_data_source_file om0607346si20060813_054054.cif
_cod_data_source_block compound_1
_cod_depositor_comments
;
The following automatic conversions were performed:

'_symmetry_cell_setting' value 'Triclinic' changed to 'triclinic'
according to /home/saulius/struct/CIF-dictionaries/cif_core.dic
dictionary named 'cif_core.dic' version 2.4.1 from 2010-06-29.

Automatic conversion script
Id: cif_fix_values 1715 2011-07-08 13:25:40Z adriana 

The following automatic conversions were performed:

'_refine_ls_hydrogen_treatment' value 'contr' was replaced with the
value 'constr' as specified in the replacement file
'src/cod-tools/trunk/data/replacement-values/replacement_values.lst'.

Automatic conversion script
Id: cif_fix_values 5376 2017-05-30 11:51:03Z andrius 
;
_cod_original_cell_volume 1602.54(6)
_cod_original_sg_symbol_H-M P-1
_cod_database_code 4074531

loop_
_symmetry_equiv_pos_as_xyz
'x, y, z'
'-x, -y, -z'

loop_
_atom_site_label
_atom_site_type_symbol
_atom_site_fract_x
_atom_site_fract_y
_atom_site_fract_z
_atom_site_U_iso_or_equiv
_atom_site_adp_type
_atom_site_occupancy
_atom_site_symmetry_multiplicity
_atom_site_calc_flag
_atom_site_refinement_flags
Fe1 Fe -1.13652(7) 0.46172(6) 0.73364(5) 0.0487(2) Uani 1 1 d .
P1 P -0.70084(12) 0.78593(11) 0.78978(8) 0.0406(3) Uani 1 1 d .
P2 P -0.95161(12) 0.84513(10) 0.76179(8) 0.0382(3) Uani 1 1 d .
F1 F -0.2167(6) 0.6337(6) 0.3839(7) 0.219(4) Uani 1 1 d .
F2 F -0.3408(11) 0.7425(6) 0.2928(4) 0.221(4) Uani 1 1 d .
F3 F -0.3926(7) 0.6932(6) 0.4104(4) 0.163(2) Uani 1 1 d .
F4 F -0.4125(5) 0.5476(4) 0.2903(4) 0.1350(19) Uani 1 1 d .
N1 N -0.7933(4) 0.8888(3) 0.8148(3) 0.0442(9) Uani 1 1 d .
C1 C -0.8229(5) 0.6586(4) 0.7282(3) 0.0450(11) Uani 1 1 d .
H1A H -0.7995 0.5831 0.7067 0.054 Uiso 1 1 calc R
C2 C -0.9519(4) 0.6831(4) 0.7162(3) 0.0393(10) Uani 1 1 d .
C3 C -1.0751(4) 0.5982(4) 0.6707(3) 0.0412(10) Uani 1 1 d .
C4 C -1.0804(5) 0.4813(4) 0.6166(3) 0.0489(12) Uani 1 1 d .
H4A H -1.0034 0.4463 0.6017 0.059 Uiso 1 1 calc R
C5 C -1.2159(5) 0.4245(5) 0.5891(4) 0.0595(14) Uani 1 1 d .
H5A H -1.2485 0.3428 0.5526 0.071 Uiso 1 1 calc R
C6 C -1.2956(6) 0.5043(5) 0.6250(4) 0.0631(15) Uani 1 1 d .
H6A H -1.3928 0.4876 0.6174 0.076 Uiso 1 1 calc R
C7 C -1.2096(5) 0.6122(4) 0.6755(4) 0.0514(12) Uani 1 1 d .
H7A H -1.2374 0.6832 0.7081 0.062 Uiso 1 1 calc R
C8 C -1.2214(8) 0.3805(7) 0.8220(5) 0.092(2) Uani 1 1 d .
H8A H -1.3189 0.3673 0.8146 0.110 Uiso 1 1 calc R
C9 C -1.1439(8) 0.2979(6) 0.7837(5) 0.0803(19) Uani 1 1 d .
H9A H -1.1795 0.2178 0.7452 0.096 Uiso 1 1 calc R
C10 C -1.0094(7) 0.3506(6) 0.8108(4) 0.0760(18) Uani 1 1 d .
H10A H -0.9342 0.3140 0.7945 0.091 Uiso 1 1 calc R
C11 C -0.9998(8) 0.4657(6) 0.8659(4) 0.0774(18) Uani 1 1 d .
H11A H -0.9170 0.5230 0.8942 0.093 Uiso 1 1 calc R
C12 C -1.1308(9) 0.4847(7) 0.8721(5) 0.090(2) Uani 1 1 d .
H12F H -1.1546 0.5573 0.9056 0.107 Uiso 1 1 calc R
C111 C -0.5842(5) 0.7462(4) 0.8957(3) 0.0443(11) Uani 1 1 d .
C112 C -0.5881(6) 0.8000(6) 0.9825(4) 0.0700(16) Uani 1 1 d .
H11B H -0.6474 0.8593 0.9856 0.084 Uiso 1 1 calc R
C113 C -0.5036(7) 0.7657(7) 1.0650(4) 0.0795(19) Uani 1 1 d .
H11E H -0.5075 0.8013 1.1233 0.095 Uiso 1 1 calc R
C114 C -0.4147(6) 0.6804(6) 1.0615(4) 0.0757(18) Uani 1 1 d .
H11D H -0.3576 0.6588 1.1174 0.091 Uiso 1 1 calc R
C115 C -0.4092(6) 0.6261(6) 0.9756(4) 0.0705(16) Uani 1 1 d .
H11C H -0.3492 0.5673 0.9732 0.085 Uiso 1 1 calc R
C116 C -0.4933(5) 0.6593(5) 0.8930(4) 0.0587(14) Uani 1 1 d .
H11F H -0.4890 0.6232 0.8349 0.070 Uiso 1 1 calc R
C121 C -0.6063(4) 0.8341(5) 0.7151(3) 0.0440(11) Uani 1 1 d .
C122 C -0.5637(5) 0.7481(5) 0.6568(3) 0.0552(13) Uani 1 1 d .
H12B H -0.5826 0.6642 0.6567 0.066 Uiso 1 1 calc R
C123 C -0.4931(6) 0.7893(7) 0.5992(4) 0.0725(18) Uani 1 1 d .
H12D H -0.4646 0.7330 0.5599 0.087 Uiso 1 1 calc R
C124 C -0.4650(6) 0.9135(8) 0.5998(5) 0.078(2) Uani 1 1 d .
H12E H -0.4165 0.9405 0.5614 0.094 Uiso 1 1 calc R
C125 C -0.5077(5) 0.9979(6) 0.6565(5) 0.0720(18) Uani 1 1 d .
H12C H -0.4877 1.0816 0.6566 0.086 Uiso 1 1 calc R
C126 C -0.5801(5) 0.9588(5) 0.7134(4) 0.0562(13) Uani 1 1 d .
H12A H -0.6114 1.0159 0.7505 0.067 Uiso 1 1 calc R
C131 C -1.0241(4) 0.9298(4) 0.6655(3) 0.0384(10) Uani 1 1 d .
C132 C -1.1244(5) 0.8774(5) 0.5828(3) 0.0473(11) Uani 1 1 d .
H13B H -1.1550 0.7943 0.5741 0.057 Uiso 1 1 calc R
C133 C -1.1787(5) 0.9500(5) 0.5129(4) 0.0552(13) Uani 1 1 d .
H13A H -1.2454 0.9152 0.4570 0.066 Uiso 1 1 calc R
C134 C -1.1347(6) 1.0721(5) 0.5260(4) 0.0583(14) Uani 1 1 d .
H13D H -1.1736 1.1206 0.4797 0.070 Uiso 1 1 calc R
C135 C -1.0333(6) 1.1241(5) 0.6070(4) 0.0632(15) Uani 1 1 d .
H13C H -1.0027 1.2072 0.6146 0.076 Uiso 1 1 calc R
C136 C -0.9766(6) 1.0536(4) 0.6772(4) 0.0551(13) Uani 1 1 d .
H13E H -0.9074 1.0886 0.7317 0.066 Uiso 1 1 calc R
C141 C -1.0477(5) 0.8637(4) 0.8430(3) 0.0410(10) Uani 1 1 d .
C142 C -1.1674(5) 0.9216(5) 0.8221(4) 0.0541(13) Uani 1 1 d .
H14E H -1.2008 0.9505 0.7641 0.065 Uiso 1 1 calc R
C144 C -1.2359(6) 0.9359(6) 0.8876(4) 0.0659(15) Uani 1 1 d .
H14C H -1.3148 0.9759 0.8740 0.079 Uiso 1 1 calc R
C145 C -1.0726(7) 0.8341(5) 0.9934(4) 0.0674(16) Uani 1 1 d .
H14D H -1.0413 0.8043 1.0512 0.081 Uiso 1 1 calc R
C146 C -1.0011(6) 0.8199(5) 0.9287(3) 0.0542(13) Uani 1 1 d .
H14A H -0.9217 0.7807 0.9433 0.065 Uiso 1 1 calc R
C147 C -1.1896(6) 0.8923(5) 0.9718(4) 0.0653(15) Uani 1 1 d .
H14F H -1.2374 0.9020 1.0152 0.078 Uiso 1 1 calc R
B1 B -0.3444(8) 0.6507(6) 0.3413(5) 0.0640(17) Uani 1 1 d .

loop_
_atom_site_aniso_label
_atom_site_aniso_U_11
_atom_site_aniso_U_22
_atom_site_aniso_U_33
_atom_site_aniso_U_23
_atom_site_aniso_U_13
_atom_site_aniso_U_12
Fe1 0.0489(4) 0.0442(4) 0.0534(5) 0.0122(3) 0.0152(3) 0.0034(3)
P1 0.0352(6) 0.0449(7) 0.0389(6) 0.0033(5) 0.0085(5) 0.0035(5)
P2 0.0375(6) 0.0383(6) 0.0382(6) 0.0049(5) 0.0108(5) 0.0058(5)
F1 0.093(4) 0.157(6) 0.365(11) -0.023(6) 0.030(6) 0.016(4)
F2 0.431(13) 0.116(4) 0.087(4) 0.031(3) 0.040(5) -0.001(6)
F3 0.191(6) 0.157(5) 0.156(5) -0.043(4) 0.109(5) -0.029(4)
F4 0.132(4) 0.088(3) 0.161(5) -0.046(3) 0.041(4) -0.030(3)
N1 0.038(2) 0.043(2) 0.049(2) -0.0019(18) 0.0125(18) 0.0031(17)
C1 0.043(3) 0.041(2) 0.047(3) 0.002(2) 0.009(2) 0.007(2)
C2 0.038(2) 0.041(2) 0.036(2) 0.0054(19) 0.0080(19) 0.0027(19)
C3 0.038(2) 0.038(2) 0.043(3) 0.010(2) 0.005(2) 0.0045(19)
C4 0.053(3) 0.047(3) 0.043(3) 0.009(2) 0.008(2) 0.005(2)
C5 0.059(3) 0.047(3) 0.055(3) 0.003(2) -0.003(3) -0.009(3)
C6 0.046(3) 0.051(3) 0.081(4) 0.015(3) 0.003(3) 0.000(2)
C7 0.040(3) 0.045(3) 0.065(3) 0.012(2) 0.007(2) 0.009(2)
C8 0.101(5) 0.097(5) 0.098(5) 0.036(5) 0.057(5) 0.004(5)
C9 0.109(6) 0.060(4) 0.077(4) 0.032(3) 0.031(4) 0.002(4)
C10 0.084(5) 0.076(4) 0.068(4) 0.035(3) 0.013(3) 0.019(4)
C11 0.097(5) 0.082(5) 0.047(3) 0.024(3) 0.011(3) 0.001(4)
C12 0.130(7) 0.090(5) 0.066(4) 0.016(4) 0.053(4) 0.010(5)
C111 0.039(3) 0.051(3) 0.039(3) 0.007(2) 0.008(2) -0.001(2)
C112 0.067(4) 0.080(4) 0.054(3) 0.001(3) 0.008(3) 0.016(3)
C113 0.087(5) 0.100(5) 0.043(3) 0.000(3) 0.012(3) 0.013(4)
C114 0.066(4) 0.096(5) 0.058(4) 0.031(3) 0.002(3) 0.006(4)
C115 0.066(4) 0.081(4) 0.067(4) 0.028(3) 0.015(3) 0.024(3)
C116 0.058(3) 0.069(3) 0.050(3) 0.013(3) 0.016(3) 0.013(3)
C121 0.033(2) 0.060(3) 0.039(2) 0.012(2) 0.0083(19) 0.011(2)
C122 0.052(3) 0.071(3) 0.048(3) 0.016(3) 0.018(2) 0.020(3)
C123 0.061(4) 0.116(6) 0.052(3) 0.026(3) 0.025(3) 0.037(4)
C124 0.048(3) 0.132(6) 0.076(4) 0.059(4) 0.031(3) 0.031(4)
C125 0.047(3) 0.088(4) 0.088(4) 0.049(4) 0.018(3) 0.008(3)
C126 0.044(3) 0.062(3) 0.059(3) 0.014(3) 0.010(2) 0.003(2)
C131 0.037(2) 0.043(2) 0.039(2) 0.011(2) 0.016(2) 0.0062(19)
C132 0.049(3) 0.049(3) 0.045(3) 0.014(2) 0.015(2) 0.004(2)
C133 0.050(3) 0.067(3) 0.050(3) 0.018(3) 0.013(2) 0.009(3)
C134 0.064(3) 0.064(4) 0.058(3) 0.025(3) 0.027(3) 0.024(3)
C135 0.086(4) 0.040(3) 0.068(4) 0.013(3) 0.028(3) 0.011(3)
C136 0.065(3) 0.045(3) 0.052(3) 0.008(2) 0.013(3) 0.009(2)
C141 0.042(3) 0.042(2) 0.036(2) 0.003(2) 0.009(2) 0.003(2)
C142 0.046(3) 0.072(3) 0.043(3) 0.004(2) 0.012(2) 0.015(3)
C144 0.053(3) 0.091(4) 0.054(3) 0.003(3) 0.020(3) 0.013(3)
C145 0.091(5) 0.071(4) 0.047(3) 0.019(3) 0.029(3) 0.002(3)
C146 0.060(3) 0.058(3) 0.048(3) 0.016(2) 0.016(2) 0.013(3)
C147 0.067(4) 0.074(4) 0.063(4) -0.001(3) 0.038(3) -0.004(3)
B1 0.069(5) 0.058(4) 0.068(4) 0.005(3) 0.027(4) 0.001(3)

loop_
_atom_type_symbol
_atom_type_description
_atom_type_scat_dispersion_real
_atom_type_scat_dispersion_imag
_atom_type_scat_source
C C 0.0033 0.0016 'International Tables Vol C Tables 4.2.6.8 and 6.1.1.4'
H H 0.0000 0.0000 'International Tables Vol C Tables 4.2.6.8 and 6.1.1.4'
B B 0.0013 0.0007 'International Tables Vol C Tables 4.2.6.8 and 6.1.1.4'
N N 0.0061 0.0033 'International Tables Vol C Tables 4.2.6.8 and 6.1.1.4'
F F 0.0171 0.0103 'International Tables Vol C Tables 4.2.6.8 and 6.1.1.4'
P P 0.1023 0.0942 'International Tables Vol C Tables 4.2.6.8 and 6.1.1.4'
Fe Fe 0.3463 0.8444 'International Tables Vol C Tables 4.2.6.8 and 6.1.1.4'

loop_
_geom_angle_atom_site_label_1
_geom_angle_atom_site_label_2
_geom_angle_atom_site_label_3
_geom_angle
C3 Fe1 C9 159.6(3)
C3 Fe1 C4 41.24(18)
C9 Fe1 C4 122.5(3)
C3 Fe1 C7 41.30(19)
C9 Fe1 C7 157.2(3)
C4 Fe1 C7 69.0(2)
C3 Fe1 C10 124.4(2)
C9 Fe1 C10 40.0(3)
C4 Fe1 C10 107.7(2)
C7 Fe1 C10 161.6(2)
C3 Fe1 C12 123.0(3)
C9 Fe1 C12 68.4(3)
C4 Fe1 C12 159.3(3)
C7 Fe1 C12 108.0(3)
C10 Fe1 C12 68.3(3)
C3 Fe1 C11 108.9(2)
C9 Fe1 C11 67.8(3)
C4 Fe1 C11 123.4(3)
C7 Fe1 C11 125.1(2)
C10 Fe1 C11 40.5(3)
C12 Fe1 C11 40.5(3)
C3 Fe1 C8 158.1(3)
C9 Fe1 C8 41.1(3)
C4 Fe1 C8 158.8(3)
C7 Fe1 C8 121.4(3)
C10 Fe1 C8 68.3(3)
C12 Fe1 C8 40.4(3)
C11 Fe1 C8 68.0(3)
C3 Fe1 C5 68.85(19)
C9 Fe1 C5 106.4(3)
C4 Fe1 C5 40.6(2)
C7 Fe1 C5 68.5(2)
C10 Fe1 C5 121.7(3)
C12 Fe1 C5 159.0(3)
C11 Fe1 C5 158.2(3)
C8 Fe1 C5 122.4(3)
C3 Fe1 C6 69.0(2)
C9 Fe1 C6 121.0(3)
C4 Fe1 C6 68.4(2)
C7 Fe1 C6 40.8(2)
C10 Fe1 C6 156.5(3)
C12 Fe1 C6 123.5(3)
C11 Fe1 C6 160.8(3)
C8 Fe1 C6 106.5(3)
C5 Fe1 C6 40.3(2)
N1 P1 C1 103.4(2)
N1 P1 C111 110.7(2)
C1 P1 C111 111.0(2)
N1 P1 C121 112.7(2)
C1 P1 C121 110.0(2)
C111 P1 C121 109.0(2)
N1 P1 P2 34.78(13)
C1 P1 P2 69.03(16)
C111 P1 P2 128.25(16)
C121 P1 P2 119.59(15)
N1 P2 C141 110.5(2)
N1 P2 C131 112.5(2)
C141 P2 C131 108.1(2)
N1 P2 C2 103.4(2)
C141 P2 C2 112.4(2)
C131 P2 C2 110.0(2)
N1 P2 P1 35.04(13)
C141 P2 P1 129.99(15)
C131 P2 P1 118.32(15)
C2 P2 P1 68.99(14)
P2 N1 P1 110.2(2)
C2 C1 P1 112.9(3)
C1 C2 C3 126.6(4)
C1 C2 P2 108.9(3)
C3 C2 P2 124.4(3)
C4 C3 C7 107.4(4)
C4 C3 C2 125.2(4)
C7 C3 C2 127.3(4)
C4 C3 Fe1 69.7(3)
C7 C3 Fe1 69.7(3)
C2 C3 Fe1 123.4(3)
C5 C4 C3 108.0(5)
C5 C4 Fe1 70.2(3)
C3 C4 Fe1 69.0(3)
C6 C5 C4 108.6(5)
C6 C5 Fe1 69.9(3)
C4 C5 Fe1 69.2(3)
C5 C6 C7 108.1(5)
C5 C6 Fe1 69.8(3)
C7 C6 Fe1 69.1(3)
C6 C7 C3 107.9(5)
C6 C7 Fe1 70.2(3)
C3 C7 Fe1 69.0(3)
C12 C8 C9 107.1(7)
C12 C8 Fe1 69.6(4)
C9 C8 Fe1 68.9(3)
C10 C9 C8 108.4(6)
C10 C9 Fe1 70.1(3)
C8 C9 Fe1 70.0(4)
C9 C10 C11 108.3(7)
C9 C10 Fe1 69.9(4)
C11 C10 Fe1 70.1(3)
C10 C11 C12 108.1(7)
C10 C11 Fe1 69.4(3)
C12 C11 Fe1 69.6(4)
C8 C12 C11 108.1(7)
C8 C12 Fe1 70.0(4)
C11 C12 Fe1 69.9(3)
C112 C111 C116 119.0(5)
C112 C111 P1 119.2(4)
C116 C111 P1 121.8(4)
C111 C112 C113 119.9(6)
C114 C113 C112 120.7(6)
C113 C114 C115 120.2(6)
C114 C115 C116 119.7(6)
C115 C116 C111 120.6(5)
C126 C121 C122 120.1(5)
C126 C121 P1 118.7(4)
C122 C121 P1 121.1(4)
C123 C122 C121 119.1(6)
C124 C123 C122 120.2(6)
C125 C124 C123 120.7(5)
C124 C125 C126 120.1(6)
C125 C126 C121 119.8(6)
C132 C131 C136 119.9(4)
C132 C131 P2 122.9(3)
C136 C131 P2 117.1(4)
C131 C132 C133 119.5(5)
C134 C133 C132 120.2(5)
C133 C134 C135 120.6(5)
C134 C135 C136 120.3(5)
C135 C136 C131 119.4(5)
C146 C141 C142 119.3(5)
C146 C141 P2 118.8(4)
C142 C141 P2 121.9(4)
C144 C142 C141 119.7(5)
C147 C144 C142 120.8(5)
C147 C145 C146 119.8(5)
C141 C146 C145 120.1(5)
C144 C147 C145 120.4(5)
F2 B1 F1 106.4(8)
F2 B1 F4 114.7(7)
F1 B1 F4 110.6(7)
F2 B1 F3 105.5(7)
F1 B1 F3 105.4(7)
F4 B1 F3 113.7(6)

loop_
_geom_bond_atom_site_label_1
_geom_bond_atom_site_label_2
_geom_bond_distance
Fe1 C3 2.025(4)
Fe1 C9 2.032(6)
Fe1 C4 2.035(5)
Fe1 C7 2.035(5)
Fe1 C10 2.036(6)
Fe1 C12 2.042(6)
Fe1 C11 2.045(6)
Fe1 C8 2.047(6)
Fe1 C5 2.048(5)
Fe1 C6 2.050(5)
P1 N1 1.612(4)
P1 C1 1.784(5)
P1 C111 1.792(5)
P1 C121 1.795(5)
P1 P2 2.6346(16)
P2 N1 1.601(4)
P2 C141 1.794(5)
P2 C131 1.797(4)
P2 C2 1.835(4)
F1 B1 1.314(9)
F2 B1 1.311(8)
F3 B1 1.333(8)
F4 B1 1.320(8)
C1 C2 1.341(6)
C2 C3 1.462(6)
C3 C4 1.430(6)
C3 C7 1.432(7)
C4 C5 1.416(7)
C5 C6 1.413(8)
C6 C7 1.424(7)
C8 C12 1.413(10)
C8 C9 1.433(10)
C9 C10 1.392(9)
C10 C11 1.413(9)
C11 C12 1.414(10)
C111 C112 1.380(7)
C111 C116 1.389(7)
C112 C113 1.383(8)
C113 C114 1.363(9)
C114 C115 1.376(9)
C115 C116 1.378(7)
C121 C126 1.385(7)
C121 C122 1.398(7)
C122 C123 1.382(8)
C123 C124 1.376(9)
C124 C125 1.372(9)
C125 C126 1.379(7)
C131 C132 1.386(6)
C131 C136 1.392(6)
C132 C133 1.389(7)
C133 C134 1.362(7)
C134 C135 1.374(8)
C135 C136 1.382(7)
C141 C146 1.378(6)
C141 C142 1.395(7)
C142 C144 1.376(7)
C144 C147 1.357(8)
C145 C147 1.373(8)
C145 C146 1.389(7)
